data_4087491
loop_
_publ_author_name
'Herbert, Myles B.'
'Suslick, Benjamin A.'
'Liu, Peng'
'Zou, Lufeng'
'Dornan, Peter K.'
'Houk, K. N.'
'Grubbs, Robert H.'

_publ_section_title
;
 Cyclometalated Z-Selective Ruthenium Metathesis Catalysts with Modified
 N-Chelating Groups
;
_journal_issue 12
_journal_name_full Organometallics
_journal_page_first 2858
_journal_paper_doi 10.1021/acs.organomet.5b00185
_journal_volume 34
_journal_year 2015
_chemical_formula_moiety 'C32 H42 Cl2 N2 O Ru, C H2 Cl2'
_chemical_formula_sum 'C33 H44 Cl4 N2 O Ru'
_chemical_formula_weight 727.57
_space_group_IT_number 14
_space_group_name_Hall '-P 2ybc'
_space_group_name_H-M_alt 'P 1 21/c 1'
_symmetry_cell_setting monoclinic
_symmetry_space_group_name_H-M 'P 1 21/c 1'
_atom_sites_solution_hydrogens geom
_atom_sites_solution_primary direct
_atom_sites_solution_secondary difmap
_audit_creation_method SHELXL-97
_cell_angle_alpha 90.00
_cell_angle_beta 100.476(2)
_cell_angle_gamma 90.00
_cell_formula_units_Z 4
_cell_length_a 15.8430(5)
_cell_length_b 8.3233(3)
_cell_length_c 25.4115(8)
_cell_measurement_reflns_used 9728
_cell_measurement_temperature 100(2)
_cell_measurement_theta_max 37.60
_cell_measurement_theta_min 2.27
_cell_volume 3295.06(19)
_computing_cell_refinement 'Bruker SAINT-Plus v7.66A'
_computing_data_collection 'Bruker APEX2 v2009.7-0'
_computing_data_reduction 'Bruker SAINT-Plus v7.66A'
_computing_molecular_graphics 'Bruker XP v5.1'
_computing_publication_material 'Bruker XCIF 2008'
_computing_structure_refinement 'SHELXL-97 (Sheldrick, 2008)'
_computing_structure_solution 'SHELXS-97 (Sheldrick, 2008)'
_diffrn_ambient_temperature 100(2)
_diffrn_measured_fraction_theta_full 0.951
_diffrn_measured_fraction_theta_max 0.951
_diffrn_measurement_device_type 'Bruker KAPPA APEX II'
_diffrn_measurement_method '\w scans; 13 settings'
_diffrn_radiation_monochromator graphite
_diffrn_radiation_source 'fine-focus sealed tube'
_diffrn_radiation_type MoK\a
_diffrn_radiation_wavelength 0.71073
_diffrn_reflns_av_R_equivalents 0.0336
_diffrn_reflns_av_sigmaI/netI 0.0231
_diffrn_reflns_limit_h_max 27
_diffrn_reflns_limit_h_min -26
_diffrn_reflns_limit_k_max 14
_diffrn_reflns_limit_k_min -13
_diffrn_reflns_limit_l_max 44
_diffrn_reflns_limit_l_min -43
_diffrn_reflns_number 144624
_diffrn_reflns_theta_full 38.68
_diffrn_reflns_theta_max 38.68
_diffrn_reflns_theta_min 2.27
_exptl_absorpt_coefficient_mu 0.829
_exptl_absorpt_correction_T_max 0.7476
_exptl_absorpt_correction_T_min 0.6756
_exptl_absorpt_correction_type multi-scan
_exptl_absorpt_process_details 'SADABS v2008/1, Bruker-AXS, Madison, WI'
_exptl_crystal_colour 'Dark green'
_exptl_crystal_density_diffrn 1.467
_exptl_crystal_density_method 'not measured'
_exptl_crystal_description Blade
_exptl_crystal_F_000 1504
_exptl_crystal_size_max 0.31
_exptl_crystal_size_mid 0.22
_exptl_crystal_size_min 0.11
_refine_diff_density_max 1.212
_refine_diff_density_min -1.236
_refine_diff_density_rms 0.077
_refine_ls_extinction_method none
_refine_ls_goodness_of_fit_ref 2.526
_refine_ls_hydrogen_treatment Riding
_refine_ls_matrix_type 'Full matrix'
_refine_ls_number_parameters 478
_refine_ls_number_reflns 17862
_refine_ls_number_restraints 42
_refine_ls_restrained_S_all 2.534
_refine_ls_R_factor_all 0.0537
_refine_ls_R_factor_gt 0.0337
_refine_ls_shift/su_max 0.012
_refine_ls_shift/su_mean 0.001
_refine_ls_structure_factor_coef Fsqd
_refine_ls_weighting_details w=1/s^2^(Fo^2^)
_refine_ls_weighting_scheme sigma
_refine_ls_wR_factor_gt 0.0489
_refine_ls_wR_factor_ref 0.0499
_reflns_number_gt 13606
_reflns_number_total 17862
_reflns_threshold_expression >2sigma(I)
_cod_data_source_file om5b00185_si_003.cif
_cod_data_source_block mbh03
_cod_depositor_comments
;
The following automatic conversions were performed:

data item '_refine_ls_weighting_scheme' value 'Sigma' was changed to
'sigma' in accordance with the
/home/saulius/struct/COD-crude-data/automatic-downloads/DataCite-retrospective/ACS/depositions/lib/dictionaries/cif_core.dic
dictionary named 'cif_core.dic' version 2.4.2 last updated on
2011-04-26.

data item '_symmetry_cell_setting' value 'Monoclinic' was changed to
'monoclinic' in accordance with the
/home/saulius/struct/COD-crude-data/automatic-downloads/DataCite-retrospective/ACS/depositions/lib/dictionaries/cif_core.dic
dictionary named 'cif_core.dic' version 2.4.2 last updated on
2011-04-26.

data item '_atom_sites_solution_primary' value 'Direct methods' was
changed to 'direct'.

data item '_atom_sites_solution_secondary' value 'Difference Fourier
map' was changed to 'difmap'.

data item '_atom_sites_solution_hydrogens' value 'Geometric
positions' was changed to 'geom'.

Automatic conversion script
Id: cif_fix_values 6909 2019-04-08 15:41:33Z antanas 
;
_cod_original_sg_symbol_H-M P2(1)/c
_cod_database_code 4087491

loop_
_symmetry_equiv_pos_as_xyz
'x, y, z'
'-x, y+1/2, -z+1/2'
'-x, -y, -z'
'x, -y-1/2, z-1/2'

loop_
_atom_site_label
_atom_site_type_symbol
_atom_site_fract_x
_atom_site_fract_y
_atom_site_fract_z
_atom_site_U_iso_or_equiv
_atom_site_adp_type
_atom_site_occupancy
_atom_site_symmetry_multiplicity
_atom_site_calc_flag
_atom_site_refinement_flags
_atom_site_disorder_assembly
_atom_site_disorder_group
Ru1 Ru 0.77304(3) -0.00576(6) 0.31734(2) 0.01315(6) Uani 0.6980(18) 1 d P A 1
Cl1 Cl 0.65117(6) 0.15671(10) 0.29872(3) 0.02546(14) Uani 0.6980(18) 1 d P A 1
Cl2 Cl 0.87338(5) -0.19426(6) 0.29896(2) 0.01994(11) Uani 0.6980(18) 1 d P A 1
O1 O 0.68661(9) -0.20714(17) 0.34060(5) 0.0170(3) Uani 0.6980(18) 1 d P A 1
Ru1B Ru 0.75499(8) 0.01874(15) 0.31337(5) 0.01455(13) Uani 0.3020(18) 1 d P A 2
Cl1B Cl 0.64709(13) 0.2141(2) 0.29926(8) 0.0227(3) Uani 0.3020(18) 1 d P A 2
Cl2B Cl 0.83691(12) -0.19458(14) 0.28998(5) 0.0210(3) Uani 0.3020(18) 1 d P A 2
O1B O 0.6571(2) -0.1617(4) 0.33235(13) 0.0172(6) Uani 0.3020(18) 1 d P A 2
N1 N 0.83381(5) 0.21336(9) 0.24454(3) 0.01716(16) Uani 1 1 d . A .
N2 N 0.89070(5) 0.28571(9) 0.32578(3) 0.01672(16) Uani 1 1 d . A .
C1 C 0.83875(6) 0.17760(11) 0.29678(4) 0.01574(18) Uani 1 1 d . . .
C2 C 0.87369(7) 0.36961(12) 0.23742(4) 0.0228(2) Uani 1 1 d . . .
H2A H 0.8301 0.4556 0.2294 0.027 Uiso 1 1 calc R A .
H2B H 0.9078 0.3653 0.2085 0.027 Uiso 1 1 calc R . .
C3 C 0.93055(7) 0.39448(12) 0.29156(4) 0.0232(2) Uani 1 1 d . A .
H3A H 0.9907 0.3634 0.2910 0.028 Uiso 1 1 calc R . .
H3B H 0.9290 0.5075 0.3035 0.028 Uiso 1 1 calc R . .
C4 C 0.77784(6) 0.12189(12) 0.20233(4) 0.01886(19) Uani 1 1 d . . .
H4 H 0.7433 0.0493 0.2215 0.023 Uiso 1 1 calc R A .
C5 C 0.82659(6) 0.01016(12) 0.16999(4) 0.01983(19) Uani 1 1 d . A .
H5 H 0.8716 -0.0506 0.1949 0.024 Uiso 1 1 calc R . .
C6 C 0.86835(6) 0.10456(13) 0.12958(4) 0.0220(2) Uani 1 1 d . . .
H6A H 0.9111 0.1808 0.1488 0.026 Uiso 1 1 calc R A .
H6B H 0.8985 0.0295 0.1091 0.026 Uiso 1 1 calc R . .
C7 C 0.79964(7) 0.19674(13) 0.09118(4) 0.0242(2) Uani 1 1 d . A .
H7 H 0.8272 0.2579 0.0649 0.029 Uiso 1 1 calc R . .
C8 C 0.75314(7) 0.31384(13) 0.12280(4) 0.0250(2) Uani 1 1 d . . .
H8A H 0.7081 0.3720 0.0979 0.030 Uiso 1 1 calc R A .
H8B H 0.7945 0.3938 0.1412 0.030 Uiso 1 1 calc R . .
C9 C 0.71226(6) 0.22191(13) 0.16419(4) 0.0233(2) Uani 1 1 d . A .
H9 H 0.6828 0.2988 0.1851 0.028 Uiso 1 1 calc R . .
C10 C 0.64660(7) 0.10274(15) 0.13371(4) 0.0304(2) Uani 1 1 d . . .
H10A H 0.6187 0.0423 0.1594 0.036 Uiso 1 1 calc R A .
H10B H 0.6016 0.1623 0.1093 0.036 Uiso 1 1 calc R . .
C11 C 0.69174(7) -0.01461(14) 0.10147(4) 0.0294(2) Uani 1 1 d . A .
H11 H 0.6488 -0.0918 0.0820 0.035 Uiso 1 1 calc R . .
C12 C 0.73404(7) 0.07759(15) 0.06114(4) 0.0298(2) Uani 1 1 d . . .
H12A H 0.6898 0.1364 0.0358 0.036 Uiso 1 1 calc R A .
H12B H 0.7632 0.0015 0.0404 0.036 Uiso 1 1 calc R . .
C13 C 0.76116(7) -0.10759(13) 0.13929(4) 0.0268(2) Uani 1 1 d . . .
H13A H 0.7905 -0.1829 0.1184 0.032 Uiso 1 1 calc R A .
H13B H 0.7344 -0.1710 0.1649 0.032 Uiso 1 1 calc R . .
C14 C 0.92466(6) 0.27904(11) 0.38191(4) 0.01581(18) Uani 1 1 d . . .
C15 C 0.99799(6) 0.18748(11) 0.39992(4) 0.01904(19) Uani 1 1 d . A .
C16 C 1.02958(6) 0.18223(12) 0.45458(4) 0.0209(2) Uani 1 1 d . . .
H16 H 1.0795 0.1204 0.4673 0.025 Uiso 1 1 calc R A .
C17 C 0.99047(6) 0.26449(11) 0.49127(4) 0.0187(2) Uani 1 1 d . A .
C18 C 0.91802(6) 0.35566(11) 0.47169(4) 0.01850(19) Uani 1 1 d . . .
H18 H 0.8908 0.4132 0.4963 0.022 Uiso 1 1 calc R A .
C19 C 0.88400(6) 0.36544(11) 0.41732(4) 0.01669(18) Uani 1 1 d . A .
C20 C 1.04024(7) 0.09135(13) 0.36161(4) 0.0284(2) Uani 1 1 d . . .
H20A H 1.0649 0.1646 0.3383 0.043 Uiso 1 1 calc R A .
H20B H 0.9974 0.0224 0.3398 0.043 Uiso 1 1 calc R . .
H20C H 1.0858 0.0246 0.3819 0.043 Uiso 1 1 calc R . .
C21 C 1.02552(7) 0.25226(12) 0.55029(4) 0.0262(2) Uani 1 1 d . . .
H21A H 1.0027 0.1555 0.5647 0.039 Uiso 1 1 calc R A .
H21B H 1.0083 0.3472 0.5685 0.039 Uiso 1 1 calc R . .
H21C H 1.0883 0.2461 0.5561 0.039 Uiso 1 1 calc R . .
C22 C 0.80414(7) 0.46094(12) 0.39715(4) 0.0249(2) Uani 1 1 d . . .
H22A H 0.8169 0.5441 0.3725 0.037 Uiso 1 1 calc R A .
H22B H 0.7840 0.5115 0.4274 0.037 Uiso 1 1 calc R . .
H22C H 0.7594 0.3894 0.3784 0.037 Uiso 1 1 calc R . .
C23 C 0.7947(2) 0.0111(5) 0.39081(14) 0.0132(4) Uani 0.6980(18) 1 d P A 1
H23 H 0.8394 0.0784 0.4085 0.016 Uiso 0.6980(18) 1 calc PR A 1
C24 C 0.74184(12) -0.0810(3) 0.42134(8) 0.0141(4) Uani 0.6980(18) 1 d PG A 1
C25 C 0.74574(16) -0.0561(3) 0.47581(8) 0.0170(4) Uani 0.6980(18) 1 d PG A 1
H25 H 0.7861 0.0178 0.4946 0.020 Uiso 0.6980(18) 1 calc PR A 1
C26 C 0.69063(17) -0.1392(3) 0.50286(6) 0.0227(5) Uani 0.6980(18) 1 d PG A 1
H26 H 0.6933 -0.1222 0.5401 0.027 Uiso 0.6980(18) 1 calc PR A 1
C27 C 0.63161(14) -0.2473(3) 0.47543(7) 0.0231(4) Uani 0.6980(18) 1 d PG A 1
H27 H 0.5939 -0.3041 0.4939 0.028 Uiso 0.6980(18) 1 calc PR A 1
C28 C 0.62771(11) -0.2722(2) 0.42095(7) 0.0229(4) Uani 0.6980(18) 1 d PG A 1
H28 H 0.5874 -0.3460 0.4022 0.027 Uiso 0.6980(18) 1 calc PR A 1
C29 C 0.68282(11) -0.1890(3) 0.39390(6) 0.0165(4) Uani 0.6980(18) 1 d PG A 1
C30 C 0.62426(12) -0.3133(2) 0.30716(6) 0.0251(4) Uani 0.6980(18) 1 d P A 1
H30 H 0.6187 -0.4152 0.3271 0.030 Uiso 0.6980(18) 1 calc PR A 1
C31 C 0.66137(12) -0.3506(2) 0.25808(7) 0.0412(5) Uani 0.6980(18) 1 d P A 1
H31A H 0.6250 -0.4296 0.2361 0.062 Uiso 0.6980(18) 1 calc PR A 1
H31B H 0.7193 -0.3945 0.2688 0.062 Uiso 0.6980(18) 1 calc PR A 1
H31C H 0.6640 -0.2520 0.2374 0.062 Uiso 0.6980(18) 1 calc PR A 1
C32 C 0.53819(12) -0.2318(2) 0.29479(7) 0.0385(5) Uani 0.6980(18) 1 d P A 1
H32A H 0.5194 -0.2038 0.3283 0.046 Uiso 0.6980(18) 1 calc PR A 1
H32B H 0.4963 -0.3047 0.2740 0.046 Uiso 0.6980(18) 1 calc PR A 1
H32C H 0.5428 -0.1340 0.2741 0.058 Uiso 0.6980(18) 1 calc PR A 1
C23B C 0.7794(6) 0.0069(14) 0.3845(4) 0.0214(19) Uani 0.3020(18) 1 d PU A 2
H23B H 0.8292 0.0597 0.4031 0.026 Uiso 0.3020(18) 1 calc PR A 2
C24B C 0.7254(3) -0.0811(7) 0.4148(2) 0.0145(10) Uani 0.3020(18) 1 d PGU A 2
C25B C 0.7348(4) -0.0755(8) 0.4703(2) 0.0213(11) Uani 0.3020(18) 1 d PGU A 2
H25B H 0.7786 -0.0111 0.4905 0.026 Uiso 0.3020(18) 1 calc PR A 2
C26B C 0.6802(4) -0.1641(8) 0.49614(14) 0.0224(12) Uani 0.3020(18) 1 d PGU A 2
H26B H 0.6867 -0.1603 0.5340 0.027 Uiso 0.3020(18) 1 calc PR A 2
C27B C 0.6161(3) -0.2582(7) 0.46659(17) 0.0283(14) Uani 0.3020(18) 1 d PGU A 2
H27B H 0.5788 -0.3188 0.4843 0.034 Uiso 0.3020(18) 1 calc PR A 2
C28B C 0.6067(3) -0.2638(6) 0.41115(17) 0.0173(10) Uani 0.3020(18) 1 d PGU A 2
H28B H 0.5629 -0.3282 0.3910 0.021 Uiso 0.3020(18) 1 calc PR A 2
C29B C 0.6613(3) -0.1752(7) 0.38528(14) 0.0184(11) Uani 0.3020(18) 1 d PGU A 2
C30B C 0.5899(3) -0.2535(5) 0.29608(15) 0.0193(8) Uani 0.3020(18) 1 d P A 2
H30B H 0.5338 -0.2444 0.3087 0.023 Uiso 0.3020(18) 1 calc PR A 2
C31B C 0.6165(3) -0.4279(5) 0.29567(16) 0.0333(10) Uani 0.3020(18) 1 d P A 2
H31D H 0.6203 -0.4733 0.3316 0.050 Uiso 0.3020(18) 1 calc PR A 2
H31E H 0.6726 -0.4357 0.2848 0.050 Uiso 0.3020(18) 1 calc PR A 2
H31F H 0.5739 -0.4879 0.2704 0.050 Uiso 0.3020(18) 1 calc PR A 2
C32B C 0.5831(2) -0.1747(5) 0.24159(14) 0.0318(10) Uani 0.3020(18) 1 d P A 2
H32D H 0.5660 -0.0621 0.2439 0.048 Uiso 0.3020(18) 1 calc PR A 2
H32E H 0.5399 -0.2312 0.2156 0.048 Uiso 0.3020(18) 1 calc PR A 2
H32F H 0.6388 -0.1800 0.2301 0.048 Uiso 0.3020(18) 1 calc PR A 2
C41 C 0.54487(7) 0.13984(14) 0.41104(5) 0.0326(3) Uani 1 1 d . . .
H41A H 0.5766 0.1375 0.3809 0.039 Uiso 1 1 calc R . .
H41B H 0.5740 0.0657 0.4390 0.039 Uiso 1 1 calc R . .
Cl3 Cl 0.43942(2) 0.07376(4) 0.388552(15) 0.05117(9) Uani 1 1 d . . .
Cl4 Cl 0.54750(2) 0.33580(4) 0.437212(16) 0.05121(9) Uani 1 1 d . . .

loop_
_atom_site_aniso_label
_atom_site_aniso_U_11
_atom_site_aniso_U_22
_atom_site_aniso_U_33
_atom_site_aniso_U_23
_atom_site_aniso_U_13
_atom_site_aniso_U_12
Ru1 0.01360(15) 0.01348(14) 0.01245(8) 0.00115(8) 0.00256(10) -0.00069(9)
Cl1 0.0219(2) 0.0317(4) 0.0241(2) 0.0076(3) 0.00774(16) 0.0099(3)
Cl2 0.0221(3) 0.01532(18) 0.0230(2) 0.00156(14) 0.0057(2) 0.0028(2)
O1 0.0166(7) 0.0199(7) 0.0138(5) -0.0001(5) 0.0012(5) -0.0052(5)
Ru1B 0.0128(3) 0.0135(3) 0.0180(2) 0.00287(18) 0.0047(2) 0.0005(2)
Cl1B 0.0164(5) 0.0218(7) 0.0314(5) 0.0079(6) 0.0085(4) 0.0057(6)
Cl2B 0.0218(7) 0.0152(4) 0.0264(5) 0.0016(3) 0.0055(5) 0.0035(5)
O1B 0.0157(16) 0.0186(16) 0.0170(13) 0.0037(10) 0.0024(12) -0.0043(11)
N1 0.0214(4) 0.0160(4) 0.0146(4) 0.0004(3) 0.0044(3) -0.0055(3)
N2 0.0231(4) 0.0120(4) 0.0155(4) 0.0004(3) 0.0045(3) -0.0035(3)
C1 0.0183(5) 0.0141(4) 0.0155(4) -0.0013(3) 0.0049(3) 0.0013(4)
C2 0.0329(6) 0.0167(5) 0.0192(5) 0.0028(4) 0.0061(4) -0.0065(4)
C3 0.0336(6) 0.0158(5) 0.0204(5) 0.0019(4) 0.0056(4) -0.0090(4)
C4 0.0199(5) 0.0220(5) 0.0155(4) -0.0011(4) 0.0053(4) -0.0046(4)
C5 0.0211(5) 0.0220(5) 0.0171(4) -0.0012(4) 0.0052(3) -0.0006(4)
C6 0.0216(5) 0.0261(5) 0.0200(5) -0.0015(4) 0.0079(4) -0.0001(4)
C7 0.0244(5) 0.0315(6) 0.0178(5) 0.0027(4) 0.0069(4) 0.0008(5)
C8 0.0242(5) 0.0304(6) 0.0196(5) 0.0032(4) 0.0023(4) 0.0059(5)
C9 0.0195(5) 0.0312(6) 0.0201(5) -0.0020(4) 0.0054(4) 0.0035(4)
C10 0.0186(5) 0.0481(7) 0.0243(5) -0.0051(5) 0.0034(4) -0.0034(5)
C11 0.0249(5) 0.0428(7) 0.0206(5) -0.0097(5) 0.0046(4) -0.0106(5)
C12 0.0284(6) 0.0438(7) 0.0175(5) -0.0036(4) 0.0047(4) -0.0016(5)
C13 0.0325(6) 0.0275(6) 0.0224(5) -0.0067(4) 0.0106(4) -0.0088(5)
C14 0.0201(5) 0.0114(4) 0.0158(4) -0.0004(3) 0.0030(3) -0.0030(4)
C15 0.0214(5) 0.0149(5) 0.0218(5) -0.0015(4) 0.0065(4) 0.0003(4)
C16 0.0203(5) 0.0180(5) 0.0237(5) 0.0016(4) 0.0020(4) 0.0031(4)
C17 0.0236(5) 0.0137(4) 0.0183(5) 0.0003(3) 0.0021(4) -0.0037(4)
C18 0.0247(5) 0.0129(4) 0.0190(4) -0.0020(3) 0.0068(4) -0.0014(4)
C19 0.0197(5) 0.0112(4) 0.0191(4) -0.0003(3) 0.0037(4) -0.0014(4)
C20 0.0323(6) 0.0281(6) 0.0265(5) -0.0016(4) 0.0099(5) 0.0103(5)
C21 0.0363(6) 0.0200(5) 0.0204(5) 0.0008(4) 0.0006(4) -0.0014(5)
C22 0.0269(5) 0.0234(5) 0.0242(5) -0.0015(4) 0.0038(4) 0.0071(4)
C23 0.0140(12) 0.0135(9) 0.0111(8) 0.0009(7) -0.0003(9) -0.0067(9)
C24 0.0108(8) 0.0140(8) 0.0159(9) 0.0012(6) -0.0014(7) -0.0010(7)
C25 0.0195(9) 0.0193(10) 0.0117(7) 0.0016(6) 0.0014(6) -0.0012(7)
C26 0.0280(11) 0.0254(12) 0.0141(8) 0.0005(7) 0.0026(7) -0.0028(9)
C27 0.0243(10) 0.0280(11) 0.0188(8) 0.0064(8) 0.0087(8) -0.0072(8)
C28 0.0204(10) 0.0252(10) 0.0212(9) 0.0040(7) -0.0012(8) -0.0085(8)
C29 0.0162(9) 0.0215(9) 0.0114(7) 0.0034(6) 0.0010(6) -0.0014(8)
C30 0.0212(9) 0.0330(11) 0.0200(8) -0.0022(7) 0.0010(7) -0.0127(8)
C31 0.0432(11) 0.0564(12) 0.0254(8) -0.0180(8) 0.0102(8) -0.0269(9)
C32 0.0217(10) 0.0558(13) 0.0333(10) 0.0059(8) -0.0074(8) -0.0115(9)
C23B 0.017(3) 0.020(2) 0.025(3) -0.0060(16) -0.0014(16) -0.0022(17)
C24B 0.0160(17) 0.0181(17) 0.0092(14) 0.0068(12) 0.0020(13) 0.0054(13)
C25B 0.0180(17) 0.0160(17) 0.0274(18) -0.0027(14) -0.0022(14) -0.0030(14)
C26B 0.0273(19) 0.0235(18) 0.0195(16) 0.0071(13) 0.0128(14) 0.0012(14)
C27B 0.030(2) 0.027(2) 0.0278(19) 0.0034(14) 0.0050(15) -0.0015(15)
C28B 0.0151(16) 0.0210(16) 0.0161(15) 0.0000(12) 0.0035(13) -0.0057(13)
C29B 0.0147(17) 0.0172(16) 0.0218(16) -0.0009(13) -0.0003(13) -0.0050(13)
C30B 0.0085(18) 0.020(2) 0.0275(19) 0.0007(14) -0.0023(15) -0.0043(15)
C31B 0.032(2) 0.026(2) 0.039(2) -0.0018(17) -0.0024(17) -0.0046(17)
C32B 0.0259(19) 0.038(2) 0.0274(19) 0.0072(16) -0.0072(15) -0.0105(17)
C41 0.0231(6) 0.0361(7) 0.0405(7) 0.0039(5) 0.0110(5) 0.0013(5)
Cl3 0.03085(16) 0.0581(2) 0.0665(2) -0.02411(18) 0.01387(16) -0.01093(16)
Cl4 0.04406(19) 0.03294(18) 0.0738(3) 0.00001(16) 0.00326(17) -0.01043(15)

loop_
_atom_type_symbol
_atom_type_description
_atom_type_scat_dispersion_real
_atom_type_scat_dispersion_imag
_atom_type_scat_source
C C 0.0033 0.0016 'International Tables Vol C Tables 4.2.6.8 and 6.1.1.4'
H H 0.0000 0.0000 'International Tables Vol C Tables 4.2.6.8 and 6.1.1.4'
N N 0.0061 0.0033 'International Tables Vol C Tables 4.2.6.8 and 6.1.1.4'
O O 0.0106 0.0060 'International Tables Vol C Tables 4.2.6.8 and 6.1.1.4'
Cl Cl 0.1484 0.1585 'International Tables Vol C Tables 4.2.6.8 and 6.1.1.4'
Ru Ru -1.2594 0.8363 'International Tables Vol C Tables 4.2.6.8 and 6.1.1.4'

loop_
_geom_angle_atom_site_label_1
_geom_angle_atom_site_label_2
_geom_angle_atom_site_label_3
_geom_angle
_geom_angle_publ_flag
C23 Ru1 C1 101.54(13) yes
C23 Ru1 O1 78.78(13) yes
C1 Ru1 O1 175.41(4) yes
C23 Ru1 Cl1 98.98(14) yes
C1 Ru1 Cl1 87.42(4) yes
O1 Ru1 Cl1 88.01(4) yes
C23 Ru1 Cl2 104.20(14) yes
C1 Ru1 Cl2 93.18(3) yes
O1 Ru1 Cl2 91.17(4) yes
Cl1 Ru1 Cl2 156.18(3) yes
C29 O1 C30 119.27(14) ?
C29 O1 Ru1 107.87(11) ?
C30 O1 Ru1 130.85(10) ?
C23B Ru1B C1 102.9(3) yes
C23B Ru1B O1B 77.2(3) yes
C1 Ru1B O1B 179.22(9) yes
C23B Ru1B Cl2B 100.8(4) yes
C1 Ru1B Cl2B 91.63(5) yes
O1B Ru1B Cl2B 89.09(9) yes
C23B Ru1B Cl1B 102.2(4) yes
C1 Ru1B Cl1B 90.14(7) yes
O1B Ru1B Cl1B 89.08(9) yes
Cl2B Ru1B Cl1B 155.85(8) yes
C29B O1B C30B 118.6(3) ?
C29B O1B Ru1B 110.9(3) ?
C30B O1B Ru1B 130.4(2) ?
C1 N1 C2 111.52(7) ?
C1 N1 C4 121.47(8) ?
C2 N1 C4 125.60(7) ?
C1 N2 C14 126.99(7) ?
C1 N2 C3 111.87(7) ?
C14 N2 C3 119.21(8) ?
N2 C1 N1 108.17(8) ?
N2 C1 Ru1 132.28(7) ?
N1 C1 Ru1 119.54(7) ?
N2 C1 Ru1B 134.40(8) ?
N1 C1 Ru1B 115.95(7) ?
Ru1 C1 Ru1B 10.21(3) ?
N1 C2 C3 101.92(7) ?
N2 C3 C2 101.77(8) ?
N1 C4 C9 115.41(8) ?
N1 C4 C5 114.02(8) ?
C9 C4 C5 109.83(8) ?
C13 C5 C6 108.69(8) ?
C13 C5 C4 107.44(8) ?
C6 C5 C4 111.54(8) ?
C7 C6 C5 109.89(8) ?
C6 C7 C8 109.78(8) ?
C6 C7 C12 109.39(9) ?
C8 C7 C12 108.94(9) ?
C7 C8 C9 110.16(9) ?
C4 C9 C8 112.47(8) ?
C4 C9 C10 106.66(9) ?
C8 C9 C10 107.86(8) ?
C11 C10 C9 109.94(8) ?
C12 C11 C13 108.78(9) ?
C12 C11 C10 110.02(10) ?
C13 C11 C10 109.75(8) ?
C11 C12 C7 109.30(8) ?
C11 C13 C5 109.76(9) ?
C15 C14 C19 121.59(8) ?
C15 C14 N2 119.19(8) ?
C19 C14 N2 119.21(8) ?
C16 C15 C14 118.19(8) ?
C16 C15 C20 120.50(9) ?
C14 C15 C20 121.27(9) ?
C15 C16 C17 122.13(9) ?
C16 C17 C18 117.94(8) ?
C16 C17 C21 120.43(9) ?
C18 C17 C21 121.63(9) ?
C17 C18 C19 122.20(9) ?
C18 C19 C14 117.95(9) ?
C18 C19 C22 121.32(8) ?
C14 C19 C22 120.70(8) ?
C24 C23 Ru1 118.7(3) ?
C25 C24 C29 120.0 ?
C25 C24 C23 121.7(2) ?
C29 C24 C23 118.2(2) ?
C26 C25 C24 120.0 ?
C25 C26 C27 120.0 ?
C28 C27 C26 120.0 ?
C27 C28 C29 120.0 ?
O1 C29 C28 125.19(14) ?
O1 C29 C24 114.78(14) ?
C28 C29 C24 120.0 ?
O1 C30 C32 109.71(16) ?
O1 C30 C31 106.24(13) ?
C32 C30 C31 113.32(16) ?
C24B C23B Ru1B 121.8(6) ?
C25B C24B C29B 120.0 ?
C25B C24B C23B 123.8(5) ?
C29B C24B C23B 116.2(5) ?
C26B C25B C24B 120.0 ?
C25B C26B C27B 120.0 ?
C28B C27B C26B 120.0 ?
C27B C28B C29B 120.0 ?
O1B C29B C28B 126.7(3) ?
O1B C29B C24B 113.2(3) ?
C28B C29B C24B 120.0 ?
O1B C30B C31B 109.2(3) ?
O1B C30B C32B 105.5(3) ?
C31B C30B C32B 112.5(3) ?
Cl3 C41 Cl4 111.70(6) ?

loop_
_geom_bond_atom_site_label_1
_geom_bond_atom_site_label_2
_geom_bond_distance
_geom_bond_publ_flag
Ru1 C23 1.841(4) yes
Ru1 C1 1.9707(11) yes
Ru1 O1 2.3084(15) yes
Ru1 Cl1 2.3342(7) yes
Ru1 Cl2 2.3402(6) yes
O1 C29 1.375(2) ?
O1 C30 1.474(2) ?
Ru1B C23B 1.781(10) yes
Ru1B C1 1.9725(16) yes
Ru1B O1B 2.273(3) yes
Ru1B Cl2B 2.3390(14) yes
Ru1B Cl1B 2.3393(15) yes
O1B C29B 1.339(5) ?
O1B C30B 1.487(5) ?
N1 C1 1.3486(11) ?
N1 C2 1.4714(12) ?
N1 C4 1.4734(12) ?
N2 C1 1.3453(12) ?
N2 C14 1.4312(11) ?
N2 C3 1.4744(12) ?
C2 C3 1.5155(14) ?
C4 C9 1.5316(14) ?
C4 C5 1.5385(13) ?
C5 C13 1.5329(14) ?
C5 C6 1.5352(13) ?
C6 C7 1.5295(14) ?
C7 C8 1.5342(14) ?
C7 C12 1.5355(15) ?
C8 C9 1.5360(14) ?
C9 C10 1.5403(15) ?
C10 C11 1.5330(15) ?
C11 C12 1.5289(15) ?
C11 C13 1.5322(16) ?
C14 C15 1.3951(13) ?
C14 C19 1.3973(13) ?
C15 C16 1.3888(13) ?
C15 C20 1.5077(13) ?
C16 C17 1.3901(13) ?
C17 C18 1.3903(13) ?
C17 C21 1.5050(13) ?
C18 C19 1.3912(13) ?
C19 C22 1.5032(14) ?
C23 C24 1.458(4) ?
C24 C25 1.3900 ?
C24 C29 1.3900 ?
C25 C26 1.3900 ?
C26 C27 1.3900 ?
C27 C28 1.3900 ?
C28 C29 1.3900 ?
C30 C32 1.504(3) ?
C30 C31 1.505(2) ?
C23B C24B 1.450(11) ?
C24B C25B 1.3900 ?
C24B C29B 1.3900 ?
C25B C26B 1.3900 ?
C26B C27B 1.3900 ?
C27B C28B 1.3900 ?
C28B C29B 1.3900 ?
C30B C31B 1.512(6) ?
C30B C32B 1.518(5) ?
C41 Cl3 1.7531(12) ?
C41 Cl4 1.7591(12) ?
